data_8100271
loop_
_publ_author_name
'Kempe, Rhett'
'Schareina, Thomas'

_publ_section_title
;
Crystal structure of diphenyl-2,2'-dipyridylamidophosphane, C~22~H~18~N~3~P
;
_journal_issue 1
_journal_name_full 'Zeitschrift f\"ur Kristallographie - New Crystal Structures'
_journal_page_first 99
_journal_page_last 100
_journal_volume 218
_journal_year 2003
_chemical_formula_structural 'C22 H18 N3 P'
_chemical_formula_sum 'C22 H18 N3 P'
_chemical_formula_weight 355.36
_space_group_IT_number 14
_symmetry_cell_setting monoclinic
_symmetry_space_group_name_Hall '-P 2ybc'
_symmetry_space_group_name_H-M 'P 1 21/c 1'
_cell_angle_alpha 90.00
_cell_angle_beta 97.53(3)
_cell_angle_gamma 90.00
_cell_formula_units_Z 4
_cell_length_a 8.998(2)
_cell_length_b 11.344(2)
_cell_length_c 18.554(4)
_cell_measurement_temperature 200(2)
_cell_volume 1877.5(7)
_diffrn_ambient_temperature 200(2)
_exptl_crystal_density_diffrn 1.257
_refine_ls_R_factor_obs 0.0319
_refine_ls_wR_factor_obs 0.0587
_cod_depositor_comments
;
The following automatic conversions were performed:
'_symmetry_cell_setting' value 'MONOCLINIC' changed to 'monoclinic'
according to '/home/saulius/struct/CIF-dictionaries/cif_core.dic'
dictionary named 'cif_core.dic' version 2.4.1 from 2010-06-29.

Automatic conversion script
Id: cif_fix_enum 1527 2010-12-29 10:47:43Z saulius 
;
_cod_original_sg_symbol_H-M 'P 21/c'
_cod_original_formula_sum 'C22 H18 N3 P1'
_cod_database_code 8100271

loop_
_symmetry_equiv_pos_as_xyz
'x, y, z'
'-x, y+1/2, -z+1/2'
'-x, -y, -z'
'x, -y-1/2, z-1/2'

loop_
_atom_site_aniso_label
_atom_site_aniso_U_11
_atom_site_aniso_U_22
_atom_site_aniso_U_33
_atom_site_aniso_U_23
_atom_site_aniso_U_13
_atom_site_aniso_U_12
C1 0.0250(10) 0.0330(11) 0.0292(10) -0.0014(8) 0.0075(8) -0.0064(8)
C2 0.0345(13) 0.0369(12) 0.0375(12) -0.0034(9) 0.0014(11) -0.0068(10)
C3 0.049(2) 0.057(2) 0.0442(14) -0.0079(11) -0.0074(13) -0.0117(12)
C4 0.043(2) 0.077(2) 0.0470(15) 0.0055(13) -0.0170(13) -0.0095(13)
C5 0.0358(14) 0.053(2) 0.0568(15) 0.0097(12) -0.0036(13) 0.0063(11)
C6 0.0320(13) 0.0386(12) 0.0383(12) -0.0018(10) 0.0008(11) -0.0012(9)
C7 0.0194(10) 0.0358(11) 0.0276(10) 0.0026(8) 0.0006(9) -0.0007(8)
C8 0.0255(11) 0.0327(11) 0.0399(12) -0.0028(9) 0.0087(10) 0.0005(8)
C9 0.0399(13) 0.0319(12) 0.0567(14) -0.0093(10) 0.0059(12) -0.0002(9)
C10 0.0485(15) 0.0359(13) 0.069(2) 0.0052(12) 0.0023(13) -0.0157(11)
C11 0.054(2) 0.063(2) 0.0437(14) 0.0114(12) 0.0080(12) -0.0264(12)
C12 0.0427(14) 0.0556(14) 0.0302(11) -0.0003(10) 0.0069(11) -0.0174(10)
C13 0.0226(10) 0.0324(10) 0.0278(9) 0.0014(8) 0.0085(8) -0.0009(8)
C14 0.0332(13) 0.0373(12) 0.0596(14) -0.0127(10) 0.0163(11) -0.0059(10)
C15 0.0250(12) 0.061(2) 0.065(2) -0.0099(12) 0.0081(12) -0.0123(11)
C16 0.0249(12) 0.0597(15) 0.0468(13) 0.0011(11) 0.0099(11) 0.0090(11)
C17 0.0335(13) 0.0466(13) 0.0473(13) -0.0062(10) 0.0127(11) 0.0081(10)
C18 0.0303(12) 0.0229(9) 0.0285(10) -0.0022(7) 0.0058(10) -0.0009(8)
C19 0.0366(14) 0.0443(12) 0.0385(13) 0.0039(9) 0.0133(12) -0.0010(10)
C20 0.061(2) 0.0436(13) 0.0296(12) 0.0064(9) 0.0141(12) -0.0007(11)
C21 0.053(2) 0.0424(13) 0.0300(12) 0.0004(9) 0.0003(12) 0.0090(11)
C22 0.0330(13) 0.0380(12) 0.0346(12) -0.0067(9) 0.0016(11) 0.0048(9)
N1 0.0215(8) 0.0327(8) 0.0284(8) 0.0017(6) 0.0077(7) 0.0016(6)
N2 0.0274(10) 0.0385(9) 0.0384(9) -0.0081(8) 0.0081(8) 0.0000(7)
N3 0.0265(10) 0.0322(9) 0.0313(9) -0.0016(7) 0.0033(8) 0.0008(7)
P1 0.0226(3) 0.0302(3) 0.0267(2) -0.0030(2) 0.0070(2) -0.0002(2)

loop_
_atom_site_label
_atom_site_type_symbol
_atom_site_fract_x
_atom_site_fract_y
_atom_site_fract_z
_atom_site_U_iso_or_equiv
_atom_site_thermal_displace_type
_atom_site_occupancy
_atom_site_calc_flag
_atom_site_refinement_flags
_atom_site_disorder_group
C1 C 0.1092(2) 0.2665(2) 0.25128(9) 0.0287(4) Uani 1 d . .
C2 C 0.0743(2) 0.1763(2) 0.20074(11) 0.0366(5) Uani 1 d . .
H2 H 0.1312(21) 0.1062(17) 0.2057(10) 0.040(5) Uiso 1 d . .
C3 C -0.0400(3) 0.1883(2) 0.14455(12) 0.0513(6) Uani 1 d . .
H3 H -0.0628(24) 0.1243(19) 0.1098(12) 0.061(7) Uiso 1 d . .
C4 C -0.1210(3) 0.2917(2) 0.13676(14) 0.0577(7) Uani 1 d . .
H4 H -0.1927(28) 0.3021(19) 0.0991(13) 0.067(8) Uiso 1 d . .
C5 C -0.0863(3) 0.3835(2) 0.18554(13) 0.0493(6) Uani 1 d . .
H5 H -0.1426(25) 0.4552(18) 0.1811(11) 0.059(7) Uiso 1 d . .
C6 C 0.0278(2) 0.3716(2) 0.24205(11) 0.0366(5) Uani 1 d . .
H6 H 0.0535(22) 0.4363(17) 0.2742(10) 0.045(6) Uiso 1 d . .
C7 C 0.3474(2) 0.38532(15) 0.33498(9) 0.0278(4) Uani 1 d . .
C8 C 0.3451(2) 0.4565(2) 0.39552(11) 0.0323(5) Uani 1 d . .
H8 H 0.2900(20) 0.4326(15) 0.4351(10) 0.036(5) Uiso 1 d . .
C9 C 0.4230(2) 0.5621(2) 0.40149(13) 0.0429(5) Uani 1 d . .
H9 H 0.4226(20) 0.6128(16) 0.4437(10) 0.034(5) Uiso 1 d . .
C10 C 0.5023(3) 0.5984(2) 0.34641(13) 0.0517(6) Uani 1 d . .
H10 H 0.5572(22) 0.6706(18) 0.3524(10) 0.047(6) Uiso 1 d . .
C11 C 0.5050(3) 0.5292(2) 0.28590(13) 0.0534(6) Uani 1 d . .
H11 H 0.5597(26) 0.5539(19) 0.2480(12) 0.070(7) Uiso 1 d . .
C12 C 0.4296(2) 0.4230(2) 0.28030(11) 0.0426(5) Uani 1 d . .
H12 H 0.4405(22) 0.3711(17) 0.2395(11) 0.050(6) Uiso 1 d . .
C13 C 0.0166(2) 0.2601(2) 0.40141(9) 0.0271(4) Uani 1 d . .
C14 C -0.1033(2) 0.1926(2) 0.37250(12) 0.0425(5) Uani 1 d . .
H14 H -0.0856(22) 0.1207(17) 0.3506(10) 0.045(6) Uiso 1 d . .
C15 C -0.2465(2) 0.2330(2) 0.37849(13) 0.0504(6) Uani 1 d . .
H15 H -0.3266(26) 0.1869(19) 0.3607(11) 0.060(7) Uiso 1 d . .
C16 C -0.2631(2) 0.3378(2) 0.41284(11) 0.0433(5) Uani 1 d . .
H16 H -0.3585(23) 0.3665(16) 0.4181(10) 0.043(6) Uiso 1 d . .
C17 C -0.1374(2) 0.3995(2) 0.43974(11) 0.0418(5) Uani 1 d . .
H17 H -0.1453(23) 0.4746(18) 0.4654(11) 0.053(6) Uiso 1 d . .
C18 C 0.2522(2) 0.17998(14) 0.46132(9) 0.0271(4) Uani 1 d . .
C19 C 0.1877(3) 0.1419(2) 0.52223(11) 0.0391(5) Uani 1 d . .
H19 H 0.0860(23) 0.1422(16) 0.5205(10) 0.042(6) Uiso 1 d . .
C20 C 0.2802(3) 0.1012(2) 0.58117(11) 0.0441(6) Uani 1 d . .
H20 H 0.2394(23) 0.0763(16) 0.6226(11) 0.051(6) Uiso 1 d . .
C21 C 0.4334(3) 0.0974(2) 0.57965(11) 0.0422(5) Uani 1 d . .
H21 H 0.5000(24) 0.0647(17) 0.6192(12) 0.054(6) Uiso 1 d . .
C22 C 0.4869(2) 0.1366(2) 0.51815(11) 0.0354(5) Uani 1 d . .
H22 H 0.5920(23) 0.1349(15) 0.5146(10) 0.038(5) Uiso 1 d . .
N1 N 0.1674(2) 0.22022(12) 0.39777(7) 0.0271(4) Uani 1 d . .
N2 N 0.0030(2) 0.36243(13) 0.43491(8) 0.0344(4) Uani 1 d . .
N3 N 0.4002(2) 0.17896(12) 0.45979(8) 0.0300(4) Uani 1 d . .
P1 P 0.26461(5) 0.23781(4) 0.32305(2) 0.02617(13) Uani 1 d . .

loop_
_geom_bond_atom_site_label_1
_geom_bond_atom_site_label_2
_geom_bond_distance
_geom_bond_site_symmetry_2
_geom_bond_publ_flag
C1 C2 1.396(3) . ?
C1 C6 1.398(3) . ?
C1 P1 1.829(2) . ?
C2 C3 1.372(3) . ?
C3 C4 1.379(3) . ?
C4 C5 1.388(3) . ?
C5 C6 1.375(3) . ?
C7 C8 1.386(2) . ?
C7 C12 1.398(2) . ?
C7 P1 1.833(2) . ?
C8 C9 1.385(3) . ?
C9 C10 1.384(3) . ?
C10 C11 1.373(3) . ?
C11 C12 1.379(3) . ?
C13 N2 1.330(2) . ?
C13 C14 1.373(3) . ?
C13 N1 1.440(2) . ?
C14 C15 1.385(3) . ?
C15 C16 1.366(3) . ?
C16 C17 1.368(3) . ?
C17 N2 1.345(2) . ?
C18 N3 1.335(2) . ?
C18 N1 1.395(2) . ?
C18 C19 1.405(2) . ?
C19 C20 1.365(3) . ?
C20 C21 1.383(3) . ?
C21 C22 1.370(3) . ?
C22 N3 1.338(2) . ?
N1 P1 1.7451(14) . ?

loop_
_cod_related_entry_id
_cod_related_entry_database
_cod_related_entry_code
1 ChemSpider 8144138
